data_7211277
loop_
_publ_author_name
'Anderson, David P.'
'Alvino, Jason F.'
'Gentleman, Alexander'
'Qahtani, Hassan Al'
'Thomsen, Lars'
'Polson, Matthew I. J.'
'Metha, Gregory F.'
'Golovko, Vladimir B.'
'Andersson, Gunther G.'

_publ_section_title
;
 Chemically-synthesised, atomically-precise gold clusters deposited and
 activated on titania.
;
_journal_issue 11
_journal_name_full 'Physical chemistry chemical physics : PCCP'
_journal_page_first 3917
_journal_page_last 3929
_journal_paper_doi 10.1039/c3cp44005b
_journal_volume 15
_journal_year 2013
_chemical_compound_source 'Synthesized by the authors. See text'
_chemical_formula_moiety '2(C144 H120 Au11 Cl2 P8), C H2 Cl2, 2(Cl)'
_chemical_formula_sum 'C289 H242 Au22 Cl8 P16'
_chemical_formula_weight 8827.24
_space_group_crystal_system monoclinic
_space_group_IT_number 14
_space_group_name_Hall '-P 2ybc'
_space_group_name_H-M_alt 'P 1 21/c 1'
_symmetry_space_group_name_Hall '-P 2ybc'
_symmetry_space_group_name_H-M 'P 1 21/c 1'
_atom_sites_solution_hydrogens geom
_atom_sites_solution_primary direct
_atom_sites_solution_secondary difmap
_audit_creation_date 2012-10-25
_audit_creation_method
;
Olex2 1.2
(compiled 2012.05.09 svn.r2324, GUI svn.r4230)
;
_cell_angle_alpha 90.00
_cell_angle_beta 95.997(2)
_cell_angle_gamma 90.00
_cell_formula_units_Z 2
_cell_length_a 22.5484(8)
_cell_length_b 18.1152(6)
_cell_length_c 34.6185(12)
_cell_measurement_reflns_used 9284
_cell_measurement_temperature 113(2)
_cell_measurement_theta_max 27.163
_cell_measurement_theta_min 2.249
_cell_volume 14063.2(8)
_computing_cell_refinement 'APEXII v2008.3-0'
_computing_data_collection 'APEXII v2008.3-0 (Bruker 2008)'
_computing_data_reduction 'SAINT v7.53A (Bruker, 2008)'
_computing_molecular_graphics
;
O. V. Dolomanov, L. J. Bourhis, R. J. Gildea, J. A. K. Howard and H. Puschmann,
OLEX2: a complete structure solution, refinement and analysis program.
J. Appl. Cryst. (2009). 42, 339-341.
;
_computing_publication_material
;
O. V. Dolomanov, L. J. Bourhis, R. J. Gildea, J. A. K. Howard and H. Puschmann,
OLEX2: a complete structure solution, refinement and analysis program.
J. Appl. Cryst. (2009). 42, 339-341.
;
_computing_structure_refinement
;
XH, G.M. Sheldrick, Acta Cryst.
(2008). A64, 112-122
;
_computing_structure_solution
;
XS, G.M. Sheldrick, Acta Cryst.
(2008). A64, 112-122
;
_diffrn_ambient_temperature 113(2)
_diffrn_measured_fraction_theta_full 0.999
_diffrn_measured_fraction_theta_max 0.999
_diffrn_measurement_device_type 'Bruker APEXII CCD area detector'
_diffrn_measurement_method '\f and \w scans'
_diffrn_radiation_monochromator graphite
_diffrn_radiation_type MoK\a
_diffrn_radiation_wavelength 0.71073
_diffrn_reflns_av_R_equivalents 0.1616
_diffrn_reflns_av_unetI/netI 0.1066
_diffrn_reflns_limit_h_max 26
_diffrn_reflns_limit_h_min -26
_diffrn_reflns_limit_k_max 21
_diffrn_reflns_limit_k_min -21
_diffrn_reflns_limit_l_max 41
_diffrn_reflns_limit_l_min -41
_diffrn_reflns_number 244873
_diffrn_reflns_theta_full 25.05
_diffrn_reflns_theta_max 25.05
_diffrn_reflns_theta_min 2.17
_diffrn_source 'sealed tube'
_diffrn_standards_number 0
_exptl_absorpt_coefficient_mu 11.640
_exptl_absorpt_correction_T_max 1
_exptl_absorpt_correction_T_min 0.689795
_exptl_absorpt_correction_type multi-scan
_exptl_absorpt_process_details 'APEXII v2008.3-0 (Bruker, 2008)'
_exptl_crystal_colour red
_exptl_crystal_density_diffrn 2.085
_exptl_crystal_density_method 'not measured'
_exptl_crystal_description plate
_exptl_crystal_F_000 8180
_exptl_crystal_size_max 0.40
_exptl_crystal_size_mid 0.25
_exptl_crystal_size_min 0.02
_refine_diff_density_max 3.304
_refine_diff_density_min -3.030
_refine_diff_density_rms 0.347
_refine_ls_extinction_method none
_refine_ls_goodness_of_fit_ref 1.024
_refine_ls_hydrogen_treatment constr
_refine_ls_matrix_type full
_refine_ls_number_parameters 1549
_refine_ls_number_reflns 24902
_refine_ls_number_restraints 66
_refine_ls_restrained_S_all 1.024
_refine_ls_R_factor_all 0.1329
_refine_ls_R_factor_gt 0.0570
_refine_ls_shift/su_max <0.001
_refine_ls_shift/su_mean <0.001
_refine_ls_structure_factor_coef Fsqd
_refine_ls_weighting_details 'calc w=1/[\s^2^(Fo^2^)+(0.0736P)^2^+164.7491P] where P=(Fo^2^+2Fc^2^)/3'
_refine_ls_weighting_scheme calc
_refine_ls_wR_factor_gt 0.1319
_refine_ls_wR_factor_ref 0.1614
_reflns_number_gt 14477
_reflns_number_total 24902
_reflns_threshold_expression I>2\s(I)
_cod_data_source_file c3cp44005b.txt
_cod_data_source_block DPAC_2
_cod_database_code 7211277

loop_
_space_group_symop_id
_space_group_symop_operation_xyz
1 'x, y, z'
2 '-x, y+1/2, -z+1/2'
3 '-x, -y, -z'
4 'x, -y-1/2, z-1/2'

loop_
_atom_site_label
_atom_site_type_symbol
_atom_site_fract_x
_atom_site_fract_y
_atom_site_fract_z
_atom_site_U_iso_or_equiv
_atom_site_adp_type
_atom_site_occupancy
_atom_site_symmetry_multiplicity
_atom_site_calc_flag
_atom_site_refinement_flags
Au1 Au 0.22042(3) 0.30706(3) 0.131775(18) 0.01771(16) Uani 1 1 d .
Au2 Au 0.15331(3) 0.20272(4) 0.091913(18) 0.02166(17) Uani 1 1 d .
Au3 Au 0.19082(3) 0.18836(4) 0.173886(19) 0.02415(17) Uani 1 1 d .
Au4 Au 0.10464(3) 0.29691(4) 0.147806(19) 0.02349(17) Uani 1 1 d .
Au5 Au 0.13881(3) 0.36737(4) 0.078025(19) 0.02436(17) Uani 1 1 d .
Au6 Au 0.24696(3) 0.29090(4) 0.058219(19) 0.02369(17) Uani 1 1 d .
Au7 Au 0.28309(3) 0.18232(4) 0.12196(2) 0.02406(17) Uani 1 1 d .
Au8 Au 0.33735(3) 0.32860(4) 0.13940(2) 0.02585(18) Uani 1 1 d .
Au9 Au 0.25598(4) 0.31500(4) 0.206884(19) 0.02683(18) Uani 1 1 d .
Au10 Au 0.17459(3) 0.42744(4) 0.16258(2) 0.02433(18) Uani 1 1 d .
Au11 Au 0.25426(3) 0.43707(4) 0.103549(19) 0.02286(17) Uani 1 1 d .
Cl3 Cl 0.1650(3) 0.0834(3) 0.20852(15) 0.0474(15) Uani 1 1 d .
Cl5 Cl 0.0683(2) 0.4222(3) 0.03152(14) 0.0374(12) Uani 1 1 d .
P2 P 0.0916(2) 0.1202(2) 0.05873(12) 0.0218(11) Uani 1 1 d .
C1 C 0.1234(9) 0.0852(9) 0.0156(5) 0.027(5) Uani 1 1 d .
C2 C 0.1799(10) 0.0602(11) 0.0197(6) 0.045(6) Uani 1 1 d .
H2 H 0.2013 0.0595 0.0441 0.054 Uiso 1 1 calc R
C3 C 0.2065(10) 0.0353(12) -0.0122(5) 0.044(6) Uani 1 1 d .
H3 H 0.2461 0.0201 -0.0093 0.053 Uiso 1 1 calc R
C4 C 0.1742(10) 0.0333(10) -0.0484(5) 0.035(5) Uani 1 1 d .
H4 H 0.1921 0.0172 -0.0700 0.042 Uiso 1 1 calc R
C5 C 0.1172(10) 0.0543(12) -0.0523(5) 0.043(6) Uani 1 1 d .
H5 H 0.0950 0.0503 -0.0764 0.052 Uiso 1 1 calc R
C6 C 0.0902(9) 0.0826(11) -0.0207(6) 0.039(5) Uani 1 1 d .
H6 H 0.0509 0.0992 -0.0239 0.046 Uiso 1 1 calc R
C7 C 0.0183(9) 0.1580(10) 0.0416(5) 0.025(4) Uani 1 1 d .
C8 C -0.0314(9) 0.1144(10) 0.0331(5) 0.030(5) Uani 1 1 d .
H8 H -0.0277 0.0637 0.0371 0.036 Uiso 1 1 calc R
C9 C -0.0858(9) 0.1419(11) 0.0192(6) 0.035(5) Uani 1 1 d .
H9 H -0.1189 0.1113 0.0142 0.042 Uiso 1 1 calc R
C10 C -0.0898(8) 0.2200(11) 0.0126(5) 0.033(5) Uani 1 1 d .
H10 H -0.1253 0.2406 0.0014 0.040 Uiso 1 1 calc R
C11 C -0.0421(9) 0.2634(11) 0.0227(6) 0.037(5) Uani 1 1 d .
H11 H -0.0461 0.3145 0.0209 0.044 Uiso 1 1 calc R
C12 C 0.0135(9) 0.2326(10) 0.0358(5) 0.028(5) Uani 1 1 d .
H12 H 0.0468 0.2627 0.0405 0.034 Uiso 1 1 calc R
C13 C 0.0734(9) 0.0368(9) 0.0850(5) 0.030(5) Uani 1 1 d .
C14 C 0.0726(9) 0.0417(10) 0.1243(5) 0.032(5) Uani 1 1 d .
H14 H 0.0866 0.0840 0.1376 0.039 Uiso 1 1 calc R
C15 C 0.0509(10) -0.0168(13) 0.1440(6) 0.051(6) Uani 1 1 d .
H15 H 0.0455 -0.0113 0.1701 0.061 Uiso 1 1 calc R
C16 C 0.0367(10) -0.0844(11) 0.1256(7) 0.050(6) Uani 1 1 d .
H16 H 0.0258 -0.1247 0.1399 0.060 Uiso 1 1 calc R
C17 C 0.0391(8) -0.0902(9) 0.0865(6) 0.030(5) Uani 1 1 d .
H17 H 0.0279 -0.1338 0.0735 0.036 Uiso 1 1 calc R
C18 C 0.0589(8) -0.0290(10) 0.0661(5) 0.029(5) Uani 1 1 d .
H18 H 0.0623 -0.0330 0.0396 0.035 Uiso 1 1 calc R
P4 P 0.0114(2) 0.3014(2) 0.16798(13) 0.0221(10) Uani 1 1 d .
C19 C 0.0165(8) 0.2925(9) 0.2200(5) 0.020(4) Uani 1 1 d U
C20 C 0.0692(9) 0.2901(9) 0.2425(5) 0.027(4) Uani 1 1 d .
H20 H 0.1039 0.2949 0.2304 0.032 Uiso 1 1 calc R
C21 C 0.0748(12) 0.2808(10) 0.2838(6) 0.047(6) Uani 1 1 d .
H21 H 0.1120 0.2782 0.2981 0.056 Uiso 1 1 calc R
C22 C 0.0246(13) 0.2759(10) 0.3011(7) 0.050(7) Uani 1 1 d .
H22 H 0.0274 0.2716 0.3280 0.060 Uiso 1 1 calc R
C23 C -0.0307(11) 0.2768(10) 0.2807(6) 0.040(6) Uani 1 1 d .
H23 H -0.0645 0.2730 0.2938 0.048 Uiso 1 1 calc R
C24 C -0.0367(10) 0.2835(10) 0.2402(5) 0.033(5) Uani 1 1 d .
H24 H -0.0743 0.2823 0.2263 0.040 Uiso 1 1 calc R
C25 C -0.0412(8) 0.2275(9) 0.1511(5) 0.020(4) Uani 1 1 d .
C26 C -0.0316(9) 0.1587(10) 0.1683(6) 0.036(5) Uani 1 1 d .
H26 H 0.0003 0.1500 0.1871 0.043 Uiso 1 1 calc R
C27 C -0.0729(10) 0.1023(11) 0.1557(6) 0.044(6) Uani 1 1 d .
H27 H -0.0677 0.0554 0.1664 0.053 Uiso 1 1 calc R
C28 C -0.1184(10) 0.1146(11) 0.1293(6) 0.042(6) Uani 1 1 d .
H28 H -0.1450 0.0767 0.1220 0.051 Uiso 1 1 calc R
C29 C -0.1263(11) 0.1819(12) 0.1129(6) 0.055(7) Uani 1 1 d .
H29 H -0.1580 0.1896 0.0939 0.066 Uiso 1 1 calc R
C30 C -0.0875(10) 0.2403(12) 0.1242(6) 0.048(6) Uani 1 1 d .
H30 H -0.0937 0.2869 0.1132 0.058 Uiso 1 1 calc R
C31 C -0.0301(9) 0.3842(10) 0.1521(5) 0.030(5) Uani 1 1 d .
C32 C -0.0772(10) 0.4104(11) 0.1673(6) 0.044(6) Uani 1 1 d .
H32 H -0.0864 0.3915 0.1910 0.052 Uiso 1 1 calc R
C33 C -0.1137(12) 0.4657(14) 0.1492(7) 0.062(7) Uani 1 1 d .
H33 H -0.1479 0.4812 0.1598 0.075 Uiso 1 1 calc R
C34 C -0.0981(12) 0.4964(12) 0.1157(7) 0.056(7) Uani 1 1 d .
H34 H -0.1222 0.5327 0.1032 0.067 Uiso 1 1 calc R
C35 C -0.0476(12) 0.4746(13) 0.1003(8) 0.060(7) Uani 1 1 d .
H35 H -0.0357 0.4975 0.0783 0.071 Uiso 1 1 calc R
C36 C -0.0151(9) 0.4181(10) 0.1181(6) 0.037(5) Uani 1 1 d U
H36 H 0.0184 0.4015 0.1071 0.044 Uiso 1 1 calc R
P6 P 0.2616(2) 0.2813(3) -0.00628(13) 0.0262(11) Uani 1 1 d .
C37 C 0.1937(8) 0.2844(9) -0.0393(5) 0.024(4) Uani 1 1 d U
C38 C 0.1406(9) 0.2674(10) -0.0265(5) 0.030(5) Uani 1 1 d .
H38 H 0.1405 0.2498 -0.0013 0.036 Uiso 1 1 calc R
C39 C 0.0853(12) 0.2750(15) -0.0494(7) 0.063(7) Uani 1 1 d .
H39 H 0.0497 0.2681 -0.0386 0.076 Uiso 1 1 calc R
C40 C 0.0855(10) 0.2930(12) -0.0885(6) 0.045(6) Uani 1 1 d .
H40 H 0.0499 0.2947 -0.1047 0.054 Uiso 1 1 calc R
C41 C 0.1397(10) 0.3085(10) -0.1032(5) 0.038(5) Uani 1 1 d .
H41 H 0.1409 0.3217 -0.1291 0.046 Uiso 1 1 calc R
C42 C 0.1920(10) 0.3034(10) -0.0776(5) 0.035(5) Uani 1 1 d .
H42 H 0.2281 0.3136 -0.0873 0.042 Uiso 1 1 calc R
C43 C 0.3048(10) 0.3561(11) -0.0254(5) 0.037(5) Uani 1 1 d .
C44 C 0.3543(9) 0.3476(11) -0.0436(5) 0.033(5) Uani 1 1 d .
H44 H 0.3702 0.3005 -0.0453 0.040 Uiso 1 1 calc R
C45 C 0.3824(12) 0.4051(14) -0.0596(6) 0.056(7) Uani 1 1 d .
H45 H 0.4175 0.3984 -0.0710 0.067 Uiso 1 1 calc R
C46 C 0.3562(15) 0.4733(18) -0.0580(7) 0.083(11) Uani 1 1 d .
H46 H 0.3732 0.5134 -0.0694 0.100 Uiso 1 1 calc R
C47 C 0.3053(14) 0.4837(13) -0.0399(6) 0.067(9) Uani 1 1 d .
H47 H 0.2893 0.5308 -0.0384 0.081 Uiso 1 1 calc R
C48 C 0.2780(11) 0.4248(11) -0.0240(5) 0.041(6) Uani 1 1 d .
H48 H 0.2427 0.4308 -0.0126 0.049 Uiso 1 1 calc R
C49 C 0.2994(9) 0.1982(10) -0.0184(5) 0.034(5) Uani 1 1 d .
C50 C 0.2993(10) 0.1712(12) -0.0554(6) 0.045(6) Uani 1 1 d .
H50 H 0.2781 0.1972 -0.0755 0.054 Uiso 1 1 calc R
C51 C 0.3292(11) 0.1066(13) -0.0649(7) 0.053(7) Uani 1 1 d .
H51 H 0.3255 0.0883 -0.0901 0.064 Uiso 1 1 calc R
C52 C 0.3631(12) 0.0724(14) -0.0362(7) 0.060(7) Uani 1 1 d .
H52 H 0.3855 0.0316 -0.0423 0.072 Uiso 1 1 calc R
C53 C 0.3663(11) 0.0960(12) 0.0030(6) 0.051(6) Uani 1 1 d .
H53 H 0.3893 0.0706 0.0225 0.061 Uiso 1 1 calc R
P7 P 0.3296(2) 0.0685(3) 0.12736(14) 0.0265(11) Uani 1 1 d .
C54 C 0.3340(9) 0.1587(11) 0.0115(6) 0.039(5) Uani 1 1 d .
H54 H 0.3350 0.1748 0.0370 0.047 Uiso 1 1 calc R
C55 C 0.2834(9) -0.0069(9) 0.1061(5) 0.027(5) Uani 1 1 d .
C56 C 0.2342(9) -0.0226(10) 0.1209(6) 0.031(5) Uani 1 1 d .
H56 H 0.2252 0.0057 0.1420 0.038 Uiso 1 1 calc R
C57 C 0.1938(10) -0.0778(11) 0.1084(6) 0.040(5) Uani 1 1 d .
H57 H 0.1600 -0.0876 0.1207 0.048 Uiso 1 1 calc R
C58 C 0.2075(11) -0.1172(11) 0.0761(7) 0.050(6) Uani 1 1 d .
H58 H 0.1825 -0.1546 0.0658 0.060 Uiso 1 1 calc R
C59 C 0.2606(10) -0.0995(11) 0.0590(6) 0.042(5) Uani 1 1 d U
H59 H 0.2710 -0.1267 0.0379 0.050 Uiso 1 1 calc R
C60 C 0.2957(11) -0.0437(11) 0.0732(6) 0.050(6) Uani 1 1 d .
H60 H 0.3286 -0.0299 0.0606 0.059 Uiso 1 1 calc R
C61 C 0.3469(8) 0.0389(10) 0.1787(5) 0.025(4) Uani 1 1 d .
C62 C 0.3456(8) 0.0908(10) 0.2084(5) 0.029(4) Uani 1 1 d U
H62 H 0.3339 0.1393 0.2031 0.034 Uiso 1 1 calc R
C63 C 0.3619(10) 0.0682(13) 0.2457(6) 0.047(6) Uani 1 1 d .
H63 H 0.3624 0.1025 0.2658 0.056 Uiso 1 1 calc R
C64 C 0.3772(9) -0.0024(12) 0.2543(6) 0.038(5) Uani 1 1 d .
H64 H 0.3889 -0.0159 0.2799 0.046 Uiso 1 1 calc R
C65 C 0.3757(11) -0.0542(14) 0.2252(7) 0.060(7) Uani 1 1 d .
H65 H 0.3854 -0.1030 0.2312 0.071 Uiso 1 1 calc R
C66 C 0.3600(9) -0.0344(11) 0.1872(6) 0.041(6) Uani 1 1 d .
H66 H 0.3582 -0.0695 0.1675 0.049 Uiso 1 1 calc R
C67 C 0.4035(9) 0.0606(10) 0.1103(5) 0.030(5) Uani 1 1 d .
C68 C 0.4320(10) 0.1275(13) 0.1015(6) 0.047(6) Uani 1 1 d .
H68 H 0.4119 0.1723 0.1014 0.056 Uiso 1 1 calc R
C69 C 0.4914(10) 0.1238(12) 0.0932(7) 0.047(6) Uani 1 1 d .
H69 H 0.5125 0.1668 0.0895 0.057 Uiso 1 1 calc R
C70 C 0.5182(12) 0.0560(16) 0.0905(7) 0.064(8) Uani 1 1 d .
H70 H 0.5569 0.0538 0.0836 0.077 Uiso 1 1 calc R
C71 C 0.4881(13) -0.0105(14) 0.0980(8) 0.069(8) Uani 1 1 d .
H71 H 0.5065 -0.0561 0.0961 0.083 Uiso 1 1 calc R
P8 P 0.4383(2) 0.3502(3) 0.14460(15) 0.0308(12) Uani 1 1 d .
C72 C 0.4315(10) -0.0056(13) 0.1081(7) 0.053(6) Uani 1 1 d .
H72 H 0.4114 -0.0485 0.1135 0.063 Uiso 1 1 calc R
C73 C 0.4831(8) 0.2928(10) 0.1782(5) 0.027(4) Uani 1 1 d .
C74 C 0.4617(11) 0.2221(12) 0.1866(6) 0.046(6) Uani 1 1 d .
H74 H 0.4223 0.2103 0.1783 0.055 Uiso 1 1 calc R
C75 C 0.4982(12) 0.1684(14) 0.2073(8) 0.066(8) Uani 1 1 d .
H75 H 0.4827 0.1217 0.2114 0.079 Uiso 1 1 calc R
C76 C 0.5564(12) 0.1842(13) 0.2216(7) 0.056(7) Uani 1 1 d .
H76 H 0.5812 0.1495 0.2350 0.067 Uiso 1 1 calc R
C77 C 0.5752(11) 0.2556(13) 0.2145(6) 0.055(6) Uani 1 1 d .
H77 H 0.6137 0.2693 0.2242 0.066 Uiso 1 1 calc R
C78 C 0.5391(9) 0.3082(12) 0.1936(6) 0.038(5) Uani 1 1 d .
H78 H 0.5544 0.3551 0.1902 0.046 Uiso 1 1 calc R
C79 C 0.4610(9) 0.4438(10) 0.1618(5) 0.030(5) Uani 1 1 d .
C80 C 0.4493(10) 0.4612(11) 0.1995(6) 0.042(6) Uani 1 1 d .
H80 H 0.4310 0.4268 0.2143 0.050 Uiso 1 1 calc R
C81 C 0.4648(11) 0.5290(12) 0.2147(8) 0.063(8) Uani 1 1 d .
H81 H 0.4579 0.5407 0.2400 0.076 Uiso 1 1 calc R
C82 C 0.4919(11) 0.5818(12) 0.1910(7) 0.050(6) Uani 1 1 d .
H82 H 0.5017 0.6283 0.2012 0.060 Uiso 1 1 calc R
C83 C 0.5034(11) 0.5656(13) 0.1541(7) 0.055(7) Uani 1 1 d .
H83 H 0.5218 0.5999 0.1393 0.067 Uiso 1 1 calc R
C84 C 0.4866(10) 0.4948(11) 0.1389(6) 0.041(5) Uani 1 1 d .
H84 H 0.4928 0.4829 0.1136 0.049 Uiso 1 1 calc R
C85 C 0.4732(8) 0.3336(9) 0.0998(5) 0.021(4) Uani 1 1 d U
C86 C 0.5317(10) 0.3433(11) 0.0973(6) 0.039(5) Uani 1 1 d .
H86 H 0.5558 0.3631 0.1182 0.047 Uiso 1 1 calc R
C87 C 0.5572(12) 0.3232(14) 0.0625(7) 0.060(7) Uani 1 1 d .
H87 H 0.5976 0.3310 0.0605 0.072 Uiso 1 1 calc R
C88 C 0.5217(13) 0.2930(12) 0.0329(7) 0.056(7) Uani 1 1 d .
H88 H 0.5380 0.2784 0.0105 0.067 Uiso 1 1 calc R
C89 C 0.4632(13) 0.2835(11) 0.0353(6) 0.050(7) Uani 1 1 d .
H89 H 0.4394 0.2639 0.0142 0.060 Uiso 1 1 calc R
P9 P 0.2858(3) 0.3127(3) 0.27246(14) 0.0322(13) Uani 1 1 d .
C90 C 0.4373(9) 0.3027(10) 0.0689(6) 0.038(5) Uani 1 1 d .
H90 H 0.3969 0.2950 0.0705 0.046 Uiso 1 1 calc R
C91 C 0.3592(10) 0.3531(13) 0.2860(6) 0.045(6) Uani 1 1 d .
C92 C 0.3639(13) 0.4200(17) 0.3066(8) 0.080(9) Uani 1 1 d .
H92 H 0.3305 0.4425 0.3151 0.096 Uiso 1 1 calc R
C93 C 0.4241(18) 0.453(2) 0.3144(8) 0.102(12) Uani 1 1 d .
H93 H 0.4292 0.4989 0.3268 0.123 Uiso 1 1 calc R
C94 C 0.4722(16) 0.416(2) 0.3028(9) 0.094(11) Uani 1 1 d .
H94 H 0.5100 0.4363 0.3075 0.112 Uiso 1 1 calc R
C95 C 0.4663(13) 0.348(2) 0.2843(8) 0.091(11) Uani 1 1 d .
H95 H 0.5000 0.3221 0.2791 0.109 Uiso 1 1 calc R
C96 C 0.4101(12) 0.3194(17) 0.2736(7) 0.069(8) Uani 1 1 d .
H96 H 0.4060 0.2775 0.2580 0.083 Uiso 1 1 calc R
C97 C 0.2909(11) 0.2222(13) 0.2948(5) 0.044(6) Uani 1 1 d .
C98 C 0.2460(13) 0.1757(14) 0.2857(6) 0.064(9) Uani 1 1 d .
H98 H 0.2170 0.1892 0.2658 0.076 Uiso 1 1 calc R
C99 C 0.2394(12) 0.1078(13) 0.3039(7) 0.057(7) Uani 1 1 d .
H99 H 0.2083 0.0757 0.2961 0.068 Uiso 1 1 calc R
C100 C 0.2813(13) 0.0916(15) 0.3338(8) 0.067(8) Uani 1 1 d U
H100 H 0.2773 0.0483 0.3477 0.080 Uiso 1 1 calc R
C101 C 0.3288(14) 0.1362(15) 0.3442(6) 0.072(10) Uani 1 1 d .
H101 H 0.3572 0.1223 0.3643 0.087 Uiso 1 1 calc R
C102 C 0.3348(10) 0.2007(14) 0.3253(5) 0.047(6) Uani 1 1 d .
H102 H 0.3675 0.2309 0.3323 0.057 Uiso 1 1 calc R
C103 C 0.2359(9) 0.3602(10) 0.3018(5) 0.032(5) Uani 1 1 d U
C104 C 0.2073(11) 0.4234(11) 0.2876(5) 0.043(6) Uani 1 1 d .
H104 H 0.2149 0.4417 0.2635 0.052 Uiso 1 1 calc R
C105 C 0.1674(12) 0.4600(11) 0.3088(6) 0.052(7) Uani 1 1 d .
H105 H 0.1493 0.5033 0.2993 0.063 Uiso 1 1 calc R
C106 C 0.1544(12) 0.4309(11) 0.3451(6) 0.052(7) Uani 1 1 d .
H106 H 0.1265 0.4539 0.3589 0.062 Uiso 1 1 calc R
C107 C 0.1829(10) 0.3695(11) 0.3593(6) 0.045(6) Uani 1 1 d .
H107 H 0.1746 0.3511 0.3832 0.053 Uiso 1 1 calc R
P10 P 0.1352(2) 0.5356(2) 0.18334(14) 0.0264(12) Uani 1 1 d .
C108 C 0.2251(10) 0.3324(11) 0.3386(5) 0.040(5) Uani 1 1 d .
H108 H 0.2451 0.2909 0.3489 0.047 Uiso 1 1 calc R
C109 C 0.0652(9) 0.5280(10) 0.2046(6) 0.033(5) Uani 1 1 d .
C110 C 0.0598(11) 0.4763(11) 0.2322(5) 0.041(6) Uani 1 1 d .
H110 H 0.0892 0.4405 0.2370 0.049 Uiso 1 1 calc R
C111 C 0.0121(9) 0.4759(11) 0.2531(6) 0.036(5) Uani 1 1 d .
H111 H 0.0109 0.4412 0.2728 0.043 Uiso 1 1 calc R
C112 C -0.0338(11) 0.5242(10) 0.2465(6) 0.045(6) Uani 1 1 d .
H112 H -0.0671 0.5213 0.2601 0.054 Uiso 1 1 calc R
C113 C -0.0290(9) 0.5789(10) 0.2180(6) 0.037(5) Uani 1 1 d .
H113 H -0.0584 0.6148 0.2133 0.045 Uiso 1 1 calc R
C114 C 0.0189(10) 0.5782(12) 0.1978(6) 0.045(6) Uani 1 1 d .
H114 H 0.0210 0.6131 0.1783 0.054 Uiso 1 1 calc R
C115 C 0.1185(8) 0.6022(9) 0.1435(5) 0.025(4) Uani 1 1 d .
C116 C 0.1249(10) 0.6765(10) 0.1498(5) 0.035(5) Uani 1 1 d .
H116 H 0.1411 0.6935 0.1739 0.042 Uiso 1 1 calc R
C117 C 0.1071(9) 0.7274(11) 0.1202(6) 0.035(5) Uani 1 1 d .
H117 H 0.1114 0.7779 0.1244 0.042 Uiso 1 1 calc R
C118 C 0.0835(10) 0.7010(12) 0.0852(6) 0.047(6) Uani 1 1 d .
H118 H 0.0716 0.7337 0.0652 0.056 Uiso 1 1 calc R
C119 C 0.0768(10) 0.6252(12) 0.0790(6) 0.044(6) Uani 1 1 d .
H119 H 0.0599 0.6079 0.0550 0.053 Uiso 1 1 calc R
C120 C 0.0952(9) 0.5760(12) 0.1081(5) 0.038(5) Uani 1 1 d .
H120 H 0.0917 0.5254 0.1037 0.045 Uiso 1 1 calc R
C121 C 0.1843(9) 0.5815(9) 0.2211(5) 0.025(4) Uani 1 1 d U
C122 C 0.2409(12) 0.5639(12) 0.2235(7) 0.053(7) Uani 1 1 d .
H122 H 0.2536 0.5302 0.2058 0.064 Uiso 1 1 calc R
C123 C 0.2819(15) 0.5931(16) 0.2508(9) 0.081(9) Uani 1 1 d .
H123 H 0.3223 0.5825 0.2513 0.097 Uiso 1 1 calc R
C124 C 0.2605(16) 0.6393(19) 0.2780(8) 0.090(12) Uani 1 1 d .
H124 H 0.2869 0.6576 0.2981 0.109 Uiso 1 1 calc R
C125 C 0.1990(14) 0.6598(13) 0.2760(8) 0.069(8) Uani 1 1 d .
H125 H 0.1854 0.6926 0.2938 0.083 Uiso 1 1 calc R
P11 P 0.2853(2) 0.5495(3) 0.08235(14) 0.0267(12) Uani 1 1 d .
C126 C 0.1617(11) 0.6298(11) 0.2473(5) 0.041(6) Uani 1 1 d .
H126 H 0.1212 0.6411 0.2451 0.049 Uiso 1 1 calc R
C127 C 0.2930(9) 0.6253(11) 0.1190(6) 0.037(5) Uani 1 1 d .
C128 C 0.3361(10) 0.6154(12) 0.1502(6) 0.047(6) Uani 1 1 d .
H128 H 0.3587 0.5725 0.1528 0.056 Uiso 1 1 calc R
C129 C 0.3445(12) 0.6723(14) 0.1779(7) 0.058(7) Uani 1 1 d .
H129 H 0.3740 0.6674 0.1987 0.070 Uiso 1 1 calc R
C130 C 0.3107(10) 0.7338(13) 0.1750(6) 0.049(6) Uani 1 1 d .
H130 H 0.3154 0.7702 0.1940 0.059 Uiso 1 1 calc R
C131 C 0.2683(11) 0.7416(13) 0.1427(7) 0.058(7) Uani 1 1 d .
H131 H 0.2473 0.7856 0.1389 0.069 Uiso 1 1 calc R
C132 C 0.2574(10) 0.6845(10) 0.1162(6) 0.040(5) Uani 1 1 d .
H132 H 0.2257 0.6873 0.0967 0.049 Uiso 1 1 calc R
C133 C 0.2424(9) 0.5877(10) 0.0400(6) 0.034(5) Uani 1 1 d .
C134 C 0.1892(9) 0.5497(10) 0.0273(5) 0.032(5) Uani 1 1 d .
H134 H 0.1749 0.5121 0.0421 0.038 Uiso 1 1 calc R
C135 C 0.1576(10) 0.5711(11) -0.0096(6) 0.041(5) Uani 1 1 d .
H135 H 0.1240 0.5447 -0.0194 0.049 Uiso 1 1 calc R
C136 C 0.1764(11) 0.6299(11) -0.0305(6) 0.046(6) Uani 1 1 d .
H136 H 0.1553 0.6446 -0.0537 0.055 Uiso 1 1 calc R
C137 C 0.2284(12) 0.6667(13) -0.0155(6) 0.052(6) Uani 1 1 d .
H137 H 0.2422 0.7059 -0.0294 0.063 Uiso 1 1 calc R
C138 C 0.2596(10) 0.6468(11) 0.0190(7) 0.049(6) Uani 1 1 d .
H138 H 0.2932 0.6738 0.0283 0.059 Uiso 1 1 calc R
C139 C 0.3599(8) 0.5457(10) 0.0670(5) 0.025(4) Uani 1 1 d .
C140 C 0.3802(9) 0.4811(10) 0.0517(5) 0.030(5) Uani 1 1 d .
H140 H 0.3566 0.4389 0.0504 0.036 Uiso 1 1 calc R
C141 C 0.4349(9) 0.4799(11) 0.0387(6) 0.034(5) Uani 1 1 d .
H141 H 0.4494 0.4357 0.0297 0.041 Uiso 1 1 calc R
C142 C 0.4688(9) 0.5418(12) 0.0384(6) 0.037(5) Uani 1 1 d .
H142 H 0.5054 0.5401 0.0283 0.045 Uiso 1 1 calc R
C143 C 0.4497(10) 0.6066(12) 0.0530(6) 0.041(5) Uani 1 1 d .
H143 H 0.4733 0.6487 0.0532 0.049 Uiso 1 1 calc R
C144 C 0.3946(8) 0.6090(11) 0.0674(5) 0.029(5) Uani 1 1 d .
H144 H 0.3810 0.6528 0.0774 0.035 Uiso 1 1 calc R
C500 C 0.220(2) 0.908(3) 0.2455(13) 0.055(13) Uani 0.50 1 d PU
H50A H 0.2558 0.9173 0.2327 0.066 Uiso 0.50 1 calc PR
H50B H 0.2023 0.9551 0.2499 0.066 Uiso 0.50 1 calc PR
Cl50 Cl 0.1752(13) 0.8640(10) 0.2156(6) 0.161(11) Uani 0.50 1 d P
Cl51 Cl 0.2412(10) 0.8748(9) 0.2855(7) 0.134(8) Uani 0.50 1 d P
Cl10 Cl 0.5355(14) 0.7450(16) 0.1189(11) 0.096(11) Uani 0.25 1 d P
Cl12 Cl 0.3983(14) 0.6850(15) 0.5353(10) 0.085(9) Uani 0.25 1 d PU
Cl13 Cl 0.7020(12) 0.0829(18) 0.1129(8) 0.082(10) Uani 0.25 1 d P
Cl14 Cl 0.4159(16) 0.7996(13) 0.1217(10) 0.093(12) Uani 0.25 1 d P

loop_
_atom_site_aniso_label
_atom_site_aniso_U_11
_atom_site_aniso_U_22
_atom_site_aniso_U_33
_atom_site_aniso_U_23
_atom_site_aniso_U_13
_atom_site_aniso_U_12
Au1 0.0240(4) 0.0187(3) 0.0107(3) -0.0002(3) 0.0031(3) 0.0004(3)
Au2 0.0279(4) 0.0230(4) 0.0138(3) -0.0027(3) 0.0008(3) -0.0001(3)
Au3 0.0312(5) 0.0246(4) 0.0166(3) 0.0039(3) 0.0026(3) 0.0007(3)
Au4 0.0267(4) 0.0244(4) 0.0202(4) 0.0000(3) 0.0066(3) -0.0006(3)
Au5 0.0294(5) 0.0258(4) 0.0174(4) 0.0031(3) -0.0001(3) 0.0021(3)
Au6 0.0307(5) 0.0284(4) 0.0128(3) -0.0012(3) 0.0059(3) 0.0002(3)
Au7 0.0281(4) 0.0223(4) 0.0218(4) -0.0013(3) 0.0029(3) 0.0031(3)
Au8 0.0236(4) 0.0252(4) 0.0280(4) 0.0002(3) -0.0006(3) -0.0011(3)
Au9 0.0348(5) 0.0326(4) 0.0125(3) -0.0025(3) 0.0000(3) 0.0008(3)
Au10 0.0324(5) 0.0192(4) 0.0231(4) -0.0012(3) 0.0112(3) 0.0008(3)
Au11 0.0271(4) 0.0227(4) 0.0195(4) 0.0041(3) 0.0059(3) -0.0005(3)
Cl3 0.065(4) 0.041(3) 0.036(3) 0.022(2) 0.008(3) -0.014(3)
Cl5 0.046(3) 0.031(3) 0.032(3) 0.010(2) -0.013(2) -0.001(2)
P2 0.027(3) 0.025(2) 0.013(2) -0.0015(19) -0.001(2) -0.003(2)
C1 0.057(15) 0.012(9) 0.010(9) -0.001(7) -0.012(9) -0.004(9)
C2 0.049(15) 0.047(13) 0.037(13) -0.024(10) -0.011(11) 0.025(11)
C3 0.047(15) 0.062(15) 0.023(11) -0.006(10) 0.001(10) 0.020(12)
C4 0.055(16) 0.036(12) 0.014(10) -0.008(8) 0.000(10) -0.004(10)
C5 0.048(16) 0.065(15) 0.014(10) -0.016(10) -0.006(10) 0.005(12)
C6 0.028(13) 0.054(14) 0.036(12) -0.003(10) 0.015(10) 0.009(10)
C7 0.033(12) 0.028(10) 0.015(9) -0.005(8) 0.011(8) -0.005(9)
C8 0.038(13) 0.024(10) 0.025(10) -0.002(8) -0.005(9) 0.007(9)
C9 0.031(13) 0.036(12) 0.037(12) -0.002(9) -0.002(10) -0.009(10)
C10 0.012(11) 0.051(13) 0.035(12) 0.005(10) -0.007(9) 0.014(9)
C11 0.028(13) 0.039(12) 0.042(12) -0.001(10) -0.003(10) 0.014(10)
C12 0.032(13) 0.038(11) 0.015(9) 0.007(8) 0.003(8) 0.002(9)
C13 0.050(14) 0.014(9) 0.024(10) 0.002(8) -0.006(9) 0.014(9)
C14 0.039(14) 0.031(11) 0.028(11) 0.004(9) 0.009(10) -0.003(9)
C15 0.049(16) 0.073(17) 0.031(12) -0.001(12) 0.011(11) -0.010(13)
C16 0.054(17) 0.029(12) 0.064(17) 0.027(11) -0.003(13) -0.009(11)
C17 0.024(12) 0.015(9) 0.047(13) 0.012(9) -0.011(10) 0.002(8)
C18 0.027(12) 0.036(11) 0.026(10) -0.001(9) 0.008(9) 0.001(9)
P4 0.028(3) 0.020(2) 0.019(2) 0.0003(19) 0.005(2) -0.002(2)
C19 0.014(7) 0.015(7) 0.030(7) -0.004(6) -0.001(6) -0.005(6)
C20 0.040(13) 0.017(9) 0.026(10) -0.004(8) 0.009(9) 0.014(8)
C21 0.09(2) 0.027(12) 0.025(11) 0.004(9) 0.006(12) 0.009(12)
C22 0.09(2) 0.020(11) 0.042(14) -0.010(10) 0.019(15) -0.017(12)
C23 0.058(17) 0.020(10) 0.048(14) -0.008(9) 0.044(13) -0.009(10)
C24 0.045(14) 0.025(10) 0.031(11) -0.007(8) 0.008(10) -0.006(9)
C25 0.013(10) 0.029(10) 0.019(9) 0.003(7) 0.008(8) -0.011(8)
C26 0.037(13) 0.024(10) 0.043(12) -0.006(9) -0.016(10) -0.007(9)
C27 0.059(17) 0.026(11) 0.047(14) -0.001(10) -0.003(12) 0.007(11)
C28 0.052(16) 0.039(13) 0.037(13) -0.011(10) 0.008(12) -0.019(11)
C29 0.072(19) 0.051(15) 0.038(13) -0.003(11) -0.020(12) -0.022(13)
C30 0.061(17) 0.044(13) 0.036(13) 0.005(10) -0.013(12) -0.015(12)
C31 0.034(13) 0.031(11) 0.027(11) -0.008(8) 0.009(9) 0.007(9)
C32 0.051(16) 0.037(12) 0.042(13) -0.003(10) 0.003(12) 0.003(11)
C33 0.056(19) 0.070(18) 0.062(17) -0.011(14) 0.008(14) 0.024(14)
C34 0.07(2) 0.041(14) 0.058(16) 0.007(12) -0.017(14) 0.022(13)
C35 0.059(19) 0.042(14) 0.075(19) 0.001(13) -0.002(15) -0.013(13)
C36 0.036(9) 0.032(8) 0.041(8) 0.018(7) 0.001(7) 0.005(7)
P6 0.033(3) 0.031(3) 0.016(2) -0.002(2) 0.006(2) 0.003(2)
C37 0.027(8) 0.022(7) 0.025(7) -0.011(6) 0.008(7) 0.004(6)
C38 0.042(14) 0.033(11) 0.016(10) 0.001(8) 0.012(9) -0.005(9)
C39 0.046(17) 0.10(2) 0.050(16) 0.001(14) 0.019(13) -0.021(15)
C40 0.027(13) 0.060(15) 0.047(14) -0.009(12) -0.006(11) -0.001(11)
C41 0.067(17) 0.036(12) 0.011(9) 0.001(8) -0.001(10) 0.003(11)
C42 0.049(15) 0.044(12) 0.014(10) -0.010(9) 0.013(9) 0.008(10)
C43 0.054(16) 0.038(12) 0.019(10) 0.011(9) 0.006(10) -0.015(11)
C44 0.041(14) 0.036(11) 0.022(10) 0.012(9) 0.002(10) -0.014(10)
C45 0.060(18) 0.065(17) 0.045(14) -0.029(13) 0.018(13) -0.021(14)
C46 0.13(3) 0.10(2) 0.019(13) 0.012(14) -0.015(16) -0.06(2)
C47 0.12(3) 0.047(15) 0.036(14) 0.005(11) 0.037(16) 0.019(16)
C48 0.064(17) 0.033(12) 0.029(11) -0.008(9) 0.018(11) -0.006(11)
C49 0.043(14) 0.032(11) 0.028(11) -0.011(9) 0.008(10) 0.001(10)
C50 0.065(17) 0.049(14) 0.023(11) -0.011(10) 0.010(11) 0.012(12)
C51 0.072(19) 0.055(15) 0.036(13) -0.001(11) 0.020(13) 0.013(13)
C52 0.07(2) 0.064(17) 0.047(15) -0.016(13) 0.013(14) 0.021(14)
C53 0.073(19) 0.049(14) 0.033(12) -0.006(10) 0.017(12) 0.015(12)
P7 0.030(3) 0.024(3) 0.025(3) -0.003(2) 0.000(2) 0.001(2)
C54 0.044(14) 0.035(12) 0.041(13) -0.007(10) 0.012(11) 0.015(10)
C55 0.045(14) 0.011(9) 0.024(10) -0.001(7) -0.001(9) 0.013(8)
C56 0.033(13) 0.030(11) 0.033(11) 0.003(9) 0.011(10) -0.006(9)
C57 0.034(14) 0.040(13) 0.045(13) 0.007(11) -0.008(11) 0.002(10)
C58 0.051(16) 0.035(12) 0.057(15) -0.003(11) -0.026(13) -0.012(11)
C59 0.056(10) 0.033(8) 0.036(8) -0.012(7) 0.004(8) -0.002(7)
C60 0.052(16) 0.042(13) 0.049(14) -0.010(11) -0.022(12) -0.007(11)
C61 0.020(11) 0.027(10) 0.026(10) 0.006(8) 0.002(8) 0.000(8)
C62 0.025(8) 0.027(8) 0.035(8) 0.007(7) 0.009(7) 0.012(6)
C63 0.048(15) 0.064(16) 0.025(11) 0.013(11) -0.013(10) 0.005(12)
C64 0.036(14) 0.055(14) 0.024(11) 0.014(10) -0.003(10) 0.008(11)
C65 0.07(2) 0.068(17) 0.039(14) 0.028(13) 0.000(13) 0.003(14)
C66 0.043(15) 0.032(12) 0.043(13) -0.021(10) -0.009(11) 0.007(10)
C67 0.050(14) 0.026(10) 0.013(9) -0.004(8) -0.003(9) 0.008(10)
C68 0.041(15) 0.063(16) 0.036(13) -0.010(11) 0.008(11) 0.021(12)
C69 0.038(15) 0.036(13) 0.069(16) 0.001(11) 0.010(12) 0.010(11)
C70 0.052(18) 0.09(2) 0.048(15) -0.003(14) 0.016(13) 0.032(16)
C71 0.07(2) 0.044(15) 0.10(2) -0.006(15) 0.000(17) 0.031(14)
P8 0.032(3) 0.030(3) 0.029(3) 0.002(2) -0.005(2) -0.002(2)
C72 0.032(15) 0.050(14) 0.075(17) 0.004(13) 0.002(13) 0.026(11)
C73 0.017(11) 0.028(10) 0.035(11) -0.007(8) -0.002(9) -0.014(8)
C74 0.061(17) 0.051(14) 0.026(11) 0.023(10) 0.001(11) 0.004(12)
C75 0.052(18) 0.056(16) 0.09(2) 0.037(15) 0.031(16) 0.013(13)
C76 0.059(19) 0.054(16) 0.051(15) 0.011(12) -0.010(13) -0.001(13)
C77 0.052(17) 0.062(16) 0.050(15) -0.011(13) 0.005(13) 0.002(13)
C78 0.017(11) 0.060(14) 0.034(12) 0.000(10) -0.009(9) 0.018(10)
C79 0.031(12) 0.027(10) 0.031(11) -0.003(9) -0.004(9) -0.001(9)
C80 0.063(17) 0.029(11) 0.038(13) -0.006(9) 0.023(12) -0.008(10)
C81 0.063(19) 0.032(13) 0.09(2) 0.001(14) -0.002(16) 0.016(12)
C82 0.065(18) 0.030(12) 0.053(15) -0.011(11) -0.003(13) 0.005(11)
C83 0.067(19) 0.051(15) 0.050(15) -0.013(12) 0.013(13) -0.028(13)
C84 0.049(15) 0.036(12) 0.037(12) 0.011(10) -0.002(11) 0.000(10)
C85 0.009(7) 0.021(7) 0.034(8) 0.003(6) 0.004(6) 0.002(6)
C86 0.036(14) 0.036(12) 0.049(14) 0.003(10) 0.020(11) 0.000(10)
C87 0.048(17) 0.071(18) 0.065(18) -0.003(14) 0.019(14) -0.001(14)
C88 0.08(2) 0.047(15) 0.040(14) 0.010(11) 0.022(15) 0.022(14)
C89 0.08(2) 0.038(13) 0.028(12) -0.001(10) 0.010(13) 0.012(13)
P9 0.043(4) 0.039(3) 0.015(2) -0.002(2) 0.002(2) 0.003(3)
C90 0.031(13) 0.032(11) 0.051(14) 0.027(10) 0.005(11) -0.001(9)
C91 0.033(14) 0.069(16) 0.029(12) 0.004(11) -0.010(10) 0.003(12)
C92 0.051(19) 0.12(3) 0.066(19) -0.026(18) -0.023(15) -0.017(17)
C93 0.12(3) 0.13(3) 0.048(18) -0.028(19) -0.03(2) -0.04(3)
C94 0.07(3) 0.15(4) 0.05(2) -0.01(2) -0.003(18) -0.04(2)
C95 0.05(2) 0.18(4) 0.040(16) -0.02(2) 0.001(14) -0.02(2)
C96 0.044(17) 0.13(3) 0.033(14) -0.001(15) 0.007(12) -0.009(17)
C97 0.062(18) 0.061(15) 0.006(10) 0.000(9) -0.008(10) -0.003(13)
C98 0.10(2) 0.068(18) 0.020(12) -0.001(12) 0.006(13) 0.055(17)
C99 0.08(2) 0.046(14) 0.048(15) 0.013(12) 0.001(14) 0.007(13)
C100 0.076(11) 0.064(10) 0.062(11) 0.014(8) 0.017(9) 0.004(9)
C101 0.12(3) 0.08(2) 0.016(12) 0.020(13) 0.010(14) 0.054(19)
C102 0.035(14) 0.088(18) 0.020(11) -0.006(11) 0.007(10) 0.028(12)
C103 0.044(9) 0.034(8) 0.018(7) -0.005(6) 0.002(7) 0.001(7)
C104 0.075(18) 0.042(13) 0.014(10) 0.006(9) 0.010(11) -0.002(12)
C105 0.09(2) 0.030(12) 0.034(13) 0.010(10) 0.007(13) 0.000(12)
C106 0.10(2) 0.033(12) 0.028(12) -0.009(10) 0.023(13) 0.018(13)
C107 0.062(17) 0.042(13) 0.032(12) 0.004(10) 0.016(11) 0.011(12)
P10 0.035(3) 0.019(2) 0.028(3) 0.002(2) 0.012(2) 0.004(2)
C108 0.059(16) 0.047(13) 0.011(10) -0.005(9) -0.004(10) 0.011(11)
C109 0.042(14) 0.021(10) 0.037(12) 0.006(9) 0.008(10) 0.012(9)
C110 0.072(17) 0.036(12) 0.018(10) -0.008(9) 0.022(11) -0.004(11)
C111 0.032(13) 0.041(12) 0.040(12) -0.004(10) 0.022(10) -0.003(10)
C112 0.078(19) 0.026(11) 0.035(12) -0.018(9) 0.023(12) -0.004(11)
C113 0.033(13) 0.028(11) 0.053(14) -0.003(10) 0.014(11) 0.009(9)
C114 0.057(17) 0.048(14) 0.032(12) 0.003(10) 0.017(11) -0.009(12)
C115 0.035(12) 0.020(9) 0.022(10) 0.006(8) 0.017(9) 0.005(8)
C116 0.064(16) 0.029(11) 0.014(9) 0.001(8) 0.010(10) 0.017(10)
C117 0.044(14) 0.031(11) 0.035(12) -0.001(9) 0.021(11) 0.007(9)
C118 0.055(17) 0.041(13) 0.045(14) 0.007(11) 0.011(12) 0.010(11)
C119 0.059(17) 0.050(14) 0.024(11) 0.002(10) 0.011(11) 0.005(12)
C120 0.042(14) 0.049(13) 0.021(11) 0.002(9) 0.000(10) 0.005(10)
C121 0.029(8) 0.017(7) 0.027(7) 0.007(6) -0.004(7) -0.016(6)
C122 0.08(2) 0.034(13) 0.045(14) -0.010(11) -0.022(14) -0.003(12)
C123 0.09(3) 0.08(2) 0.08(2) 0.028(18) 0.03(2) 0.005(18)
C124 0.09(3) 0.13(3) 0.044(17) 0.031(18) -0.032(18) -0.06(2)
C125 0.10(3) 0.033(13) 0.072(19) 0.001(13) -0.009(18) -0.003(14)
P11 0.030(3) 0.020(2) 0.031(3) 0.010(2) 0.006(2) -0.003(2)
C126 0.062(16) 0.034(12) 0.025(11) -0.009(9) -0.005(11) -0.001(11)
C127 0.037(14) 0.042(13) 0.035(12) 0.011(10) 0.013(10) 0.005(10)
C128 0.051(16) 0.049(14) 0.035(12) -0.003(10) -0.021(11) 0.021(11)
C129 0.056(18) 0.072(18) 0.045(15) 0.004(13) -0.006(13) -0.004(14)
C130 0.052(17) 0.060(16) 0.038(13) 0.003(11) 0.015(12) 0.008(13)
C131 0.050(17) 0.054(16) 0.066(17) 0.000(13) -0.008(14) 0.014(13)
C132 0.049(15) 0.026(11) 0.043(13) -0.001(10) -0.010(11) -0.002(10)
C133 0.036(13) 0.031(11) 0.034(11) 0.016(9) -0.007(10) 0.004(9)
C134 0.043(14) 0.026(10) 0.029(11) -0.002(8) 0.019(10) -0.002(9)
C135 0.038(14) 0.036(12) 0.048(13) 0.002(10) -0.002(11) -0.003(10)
C136 0.064(18) 0.041(13) 0.033(12) 0.014(10) 0.001(12) 0.028(12)
C137 0.066(19) 0.053(15) 0.039(14) 0.018(12) 0.012(13) -0.006(13)
C138 0.038(15) 0.028(11) 0.082(18) 0.028(12) 0.006(13) -0.001(10)
C139 0.016(11) 0.042(11) 0.018(9) 0.003(8) 0.009(8) 0.008(9)
C140 0.030(13) 0.034(11) 0.026(10) -0.011(9) 0.006(9) 0.000(9)
C141 0.034(13) 0.027(11) 0.043(13) 0.003(9) 0.005(10) 0.002(9)
C142 0.021(12) 0.057(14) 0.035(12) 0.000(10) 0.005(10) 0.000(10)
C143 0.050(16) 0.040(13) 0.035(12) 0.008(10) 0.014(11) -0.009(11)
C144 0.021(12) 0.038(11) 0.028(11) 0.005(9) 0.005(9) 0.007(9)
C500 0.055(15) 0.048(15) 0.062(15) -0.003(10) 0.007(10) 0.006(9)
Cl50 0.29(3) 0.079(13) 0.104(15) 0.021(11) -0.024(17) -0.080(16)
Cl51 0.16(2) 0.060(10) 0.16(2) -0.017(12) -0.046(16) -0.013(11)
Cl10 0.07(2) 0.062(18) 0.15(3) -0.019(19) -0.04(2) 0.012(15)
Cl12 0.075(16) 0.063(14) 0.123(17) 0.025(13) 0.045(14) -0.014(12)
Cl13 0.037(16) 0.14(3) 0.069(18) -0.045(18) -0.014(13) -0.019(16)
Cl14 0.13(3) 0.038(14) 0.13(3) -0.003(15) 0.08(2) -0.039(16)

loop_
_atom_type_symbol
_atom_type_description
_atom_type_scat_dispersion_real
_atom_type_scat_dispersion_imag
_atom_type_scat_source
C C 0.0033 0.0016 'International Tables Vol C Tables 4.2.6.8 and 6.1.1.4'
H H 0.0000 0.0000 'International Tables Vol C Tables 4.2.6.8 and 6.1.1.4'
P P 0.1023 0.0942 'International Tables Vol C Tables 4.2.6.8 and 6.1.1.4'
Cl Cl 0.1484 0.1585 'International Tables Vol C Tables 4.2.6.8 and 6.1.1.4'
Au Au -2.0133 8.8022 'International Tables Vol C Tables 4.2.6.8 and 6.1.1.4'
O O 0.0106 0.0060 'International Tables Vol C Tables 4.2.6.8 and 6.1.1.4'

loop_
_geom_angle_atom_site_label_1
_geom_angle_atom_site_label_2
_geom_angle_atom_site_label_3
_geom_angle
Au2 Au1 Au3 64.27(3)
Au2 Au1 Au4 63.99(3)
Au3 Au1 Au4 62.91(3)
Au5 Au1 Au2 68.15(3)
Au5 Au1 Au3 120.02(3)
Au5 Au1 Au4 64.62(3)
Au6 Au1 Au2 67.02(3)
Au6 Au1 Au3 120.82(3)
Au6 Au1 Au4 119.77(3)
Au6 Au1 Au5 66.17(3)
Au6 Au1 Au7 67.64(3)
Au7 Au1 Au2 67.93(3)
Au7 Au1 Au3 64.38(3)
Au7 Au1 Au4 119.49(3)
Au7 Au1 Au5 125.26(3)
Au8 Au1 Au2 130.58(3)
Au8 Au1 Au3 111.11(3)
Au8 Au1 Au4 162.08(3)
Au8 Au1 Au5 127.35(3)
Au8 Au1 Au6 78.06(3)
Au8 Au1 Au7 66.94(3)
Au8 Au1 Au10 105.15(3)
Au8 Au1 Au11 65.82(3)
Au9 Au1 Au2 129.44(3)
Au9 Au1 Au3 65.30(3)
Au9 Au1 Au4 90.12(3)
Au9 Au1 Au5 140.24(3)
Au9 Au1 Au6 149.51(4)
Au9 Au1 Au7 93.45(3)
Au9 Au1 Au8 72.41(3)
Au9 Au1 Au10 69.79(3)
Au9 Au1 Au11 103.95(3)
Au10 Au1 Au2 123.53(3)
Au10 Au1 Au3 107.66(3)
Au10 Au1 Au4 63.75(3)
Au10 Au1 Au5 71.49(3)
Au10 Au1 Au6 126.70(3)
Au10 Au1 Au7 163.19(3)
Au10 Au1 Au11 64.43(3)
Au11 Au1 Au2 126.20(3)
Au11 Au1 Au3 168.94(3)
Au11 Au1 Au4 116.50(3)
Au11 Au1 Au5 66.13(3)
Au11 Au1 Au6 69.64(3)
Au11 Au1 Au7 120.91(3)
Au1 Au2 Au3 58.07(2)
Au1 Au2 Au4 58.41(2)
Au1 Au2 Au5 55.91(2)
Au1 Au2 Au6 56.24(2)
Au1 Au2 Au7 56.00(2)
Au3 Au2 Au5 105.07(3)
Au3 Au2 Au6 106.63(3)
Au3 Au2 Au7 58.49(2)
Au4 Au2 Au3 59.09(2)
Au4 Au2 Au5 58.79(2)
Au4 Au2 Au6 106.29(3)
Au4 Au2 Au7 105.32(3)
Au6 Au2 Au5 58.67(2)
Au6 Au2 Au7 60.03(2)
Au7 Au2 Au5 105.01(3)
P2 Au2 Au1 176.14(13)
P2 Au2 Au3 122.63(12)
P2 Au2 Au4 118.25(13)
P2 Au2 Au5 121.12(12)
P2 Au2 Au6 125.20(12)
P2 Au2 Au7 127.83(13)
Au1 Au3 Au2 57.66(2)
Au1 Au3 Au4 58.74(2)
Au1 Au3 Au7 57.57(2)
Au1 Au3 Au9 56.08(2)
Au2 Au3 Au7 63.13(2)
Au2 Au3 Au9 113.65(3)
Au4 Au3 Au2 60.36(2)
Au4 Au3 Au7 109.94(3)
Au4 Au3 Au9 83.06(3)
Au7 Au3 Au9 84.65(3)
Cl3 Au3 Au1 178.19(14)
Cl3 Au3 Au2 120.73(14)
Cl3 Au3 Au4 121.54(16)
Cl3 Au3 Au7 121.25(15)
Cl3 Au3 Au9 125.58(14)
Au1 Au4 Au2 57.61(2)
Au1 Au4 Au3 58.35(2)
Au1 Au4 Au5 57.28(2)
Au1 Au4 Au10 57.28(2)
Au2 Au4 Au5 63.21(2)
Au3 Au4 Au2 60.55(2)
Au3 Au4 Au5 109.62(3)
Au3 Au4 Au10 99.74(3)
Au10 Au4 Au2 111.60(3)
Au10 Au4 Au5 66.18(2)
P4 Au4 Au1 171.57(12)
P4 Au4 Au2 130.80(12)
P4 Au4 Au3 123.20(12)
P4 Au4 Au5 124.79(12)
P4 Au4 Au10 115.09(11)
Au1 Au5 Au2 55.94(2)
Au1 Au5 Au4 58.10(2)
Au1 Au5 Au6 56.68(2)
Au1 Au5 Au10 53.88(2)
Au1 Au5 Au11 56.67(2)
Au2 Au5 Au10 100.35(3)
Au4 Au5 Au2 57.99(2)
Au4 Au5 Au6 106.54(3)
Au4 Au5 Au10 56.18(2)
Au4 Au5 Au11 103.99(3)
Au6 Au5 Au2 59.78(2)
Au6 Au5 Au10 103.94(3)
Au11 Au5 Au2 107.26(3)
Au11 Au5 Au6 62.89(2)
Au11 Au5 Au10 55.95(2)
Cl5 Au5 Au1 178.94(13)
Cl5 Au5 Au2 125.12(12)
Cl5 Au5 Au4 122.23(14)
Cl5 Au5 Au6 123.64(14)
Cl5 Au5 Au10 125.30(13)
Cl5 Au5 Au11 122.41(12)
Au1 Au6 Au2 56.74(2)
Au1 Au6 Au5 57.16(2)
Au1 Au6 Au7 56.39(2)
Au1 Au6 Au8 50.43(2)
Au1 Au6 Au11 55.16(2)
Au2 Au6 Au7 60.70(2)
Au2 Au6 Au8 100.02(3)
Au2 Au6 Au11 105.32(3)
Au5 Au6 Au2 61.55(2)
Au5 Au6 Au7 107.72(3)
Au5 Au6 Au8 98.86(3)
Au5 Au6 Au11 58.52(2)
Au7 Au6 Au8 54.92(2)
Au7 Au6 Au11 101.13(3)
Au11 Au6 Au8 53.36(2)
P6 Au6 Au1 175.04(14)
P6 Au6 Au2 121.31(13)
P6 Au6 Au5 117.92(13)
P6 Au6 Au7 127.50(13)
P6 Au6 Au8 133.69(14)
P6 Au6 Au11 123.76(12)
Au1 Au7 Au2 56.06(2)
Au1 Au7 Au3 58.05(2)
Au1 Au7 Au6 55.96(2)
Au1 Au7 Au8 55.65(2)
Au3 Au7 Au2 58.38(2)
Au3 Au7 Au6 105.93(3)
Au3 Au7 Au8 98.54(3)
Au6 Au7 Au2 59.27(2)
Au8 Au7 Au2 109.01(3)
Au8 Au7 Au6 68.75(2)
P7 Au7 Au1 166.70(13)
P7 Au7 Au2 123.43(13)
P7 Au7 Au3 109.45(13)
P7 Au7 Au6 136.83(12)
P7 Au7 Au8 127.52(13)
Au1 Au8 Au6 51.51(2)
Au1 Au8 Au7 57.41(2)
Au1 Au8 Au9 53.69(2)
Au1 Au8 Au11 57.74(2)
Au7 Au8 Au6 56.33(2)
Au7 Au8 Au9 79.59(3)
Au9 Au8 Au6 104.86(3)
Au11 Au8 Au6 58.18(2)
Au11 Au8 Au7 106.55(3)
Au11 Au8 Au9 88.27(3)
P8 Au8 Au1 178.20(13)
P8 Au8 Au6 127.49(13)
P8 Au8 Au7 123.67(13)
P8 Au8 Au9 127.47(13)
P8 Au8 Au11 120.53(13)
Au1 Au9 Au3 58.62(2)
Au1 Au9 Au8 53.91(2)
Au1 Au9 Au10 55.69(2)
Au3 Au9 Au8 94.64(3)
Au3 Au9 Au10 94.41(3)
Au10 Au9 Au8 86.61(3)
P9 Au9 Au1 175.80(14)
P9 Au9 Au3 117.36(14)
P9 Au9 Au8 127.23(15)
P9 Au9 Au10 127.41(13)
Au1 Au10 Au4 58.97(2)
Au1 Au10 Au5 54.63(2)
Au1 Au10 Au9 54.52(2)
Au1 Au10 Au11 57.94(2)
Au4 Au10 Au5 57.64(2)
Au4 Au10 Au9 80.17(3)
Au4 Au10 Au11 107.36(3)
Au9 Au10 Au5 108.63(3)
Au11 Au10 Au5 58.43(2)
Au11 Au10 Au9 90.58(3)
P10 Au10 Au1 174.64(12)
P10 Au10 Au4 122.50(13)
P10 Au10 Au5 121.05(13)
P10 Au10 Au9 130.16(13)
P10 Au10 Au11 117.60(12)
Au1 Au11 Au5 57.20(2)
Au1 Au11 Au6 55.20(2)
Au1 Au11 Au8 56.43(2)
Au1 Au11 Au10 57.63(2)
Au5 Au11 Au6 58.59(2)
Au8 Au11 Au5 110.42(3)
Au8 Au11 Au6 68.46(2)
Au10 Au11 Au5 65.62(3)
Au10 Au11 Au6 107.92(3)
Au10 Au11 Au8 94.51(3)
P11 Au11 Au1 177.27(13)
P11 Au11 Au5 124.96(13)
P11 Au11 Au6 127.02(13)
P11 Au11 Au8 122.14(13)
P11 Au11 Au10 121.09(13)
C1 P2 Au2 111.6(6)
C7 P2 Au2 113.8(6)
C7 P2 C1 106.3(8)
C7 P2 C13 103.2(9)
C13 P2 Au2 116.7(6)
C13 P2 C1 104.2(8)
C2 C1 P2 118.5(14)
C2 C1 C6 119.7(18)
C6 C1 P2 121.8(16)
C1 C2 H2 119.7
C1 C2 C3 120.7(19)
C3 C2 H2 119.7
C2 C3 H3 120.0
C4 C3 C2 120(2)
C4 C3 H3 120.0
C3 C4 H4 120.2
C5 C4 C3 119.5(19)
C5 C4 H4 120.2
C4 C5 H5 119.3
C4 C5 C6 121.4(19)
C6 C5 H5 119.3
C1 C6 C5 118.6(19)
C1 C6 H6 120.7
C5 C6 H6 120.7
C8 C7 P2 122.8(14)
C12 C7 P2 118.2(14)
C12 C7 C8 119.0(18)
C7 C8 H8 118.4
C9 C8 C7 123.2(18)
C9 C8 H8 118.4
C8 C9 H9 121.5
C8 C9 C10 117.1(18)
C10 C9 H9 121.5
C9 C10 H10 120.0
C11 C10 C9 120.0(18)
C11 C10 H10 120.0
C10 C11 H11 119.6
C10 C11 C12 120.8(19)
C12 C11 H11 119.6
C7 C12 C11 119.7(19)
C7 C12 H12 120.1
C11 C12 H12 120.2
C14 C13 P2 117.9(14)
C14 C13 C18 120.1(17)
C18 C13 P2 122.0(14)
C13 C14 H14 120.5
C13 C14 C15 118.9(19)
C15 C14 H14 120.5
C14 C15 H15 119.1
C14 C15 C16 122(2)
C16 C15 H15 119.2
C15 C16 H16 120.4
C17 C16 C15 119.1(19)
C17 C16 H16 120.5
C16 C17 H17 120.5
C16 C17 C18 118.9(18)
C18 C17 H17 120.6
C13 C18 C17 120.7(17)
C13 C18 H18 119.7
C17 C18 H18 119.6
C19 P4 Au4 109.7(6)
C19 P4 C25 102.9(7)
C19 P4 C31 110.7(8)
C25 P4 Au4 117.4(6)
C31 P4 Au4 113.3(7)
C31 P4 C25 102.1(9)
C20 C19 P4 122.6(14)
C20 C19 C24 116.1(17)
C24 C19 P4 121.3(14)
C19 C20 H20 118.0
C19 C20 C21 124(2)
C21 C20 H20 118.1
C20 C21 H21 121.2
C22 C21 C20 118(2)
C22 C21 H21 121.2
C21 C22 H22 118.8
C21 C22 C23 122(2)
C23 C22 H22 118.8
C22 C23 H23 119.8
C22 C23 C24 120(2)
C24 C23 H23 119.8
C19 C24 H24 120.3
C23 C24 C19 119.4(19)
C23 C24 H24 120.3
C26 C25 P4 116.8(13)
C30 C25 P4 121.4(14)
C30 C25 C26 121.8(17)
C25 C26 H26 121.7
C25 C26 C27 116.5(18)
C27 C26 H26 121.7
C26 C27 H27 119.0
C28 C27 C26 122(2)
C28 C27 H27 119.0
C27 C28 H28 119.9
C27 C28 C29 120(2)
C29 C28 H28 119.9
C28 C29 H29 119.5
C28 C29 C30 121(2)
C30 C29 H29 119.5
C25 C30 C29 119(2)
C25 C30 H30 120.7
C29 C30 H30 120.7
C32 C31 P4 125.6(16)
C32 C31 C36 116.9(19)
C36 C31 P4 117.0(14)
C31 C32 H32 118.8
C31 C32 C33 122(2)
C33 C32 H32 118.8
C32 C33 H33 120.6
C34 C33 C32 119(2)
C34 C33 H33 120.7
C33 C34 H34 119.5
C35 C34 C33 121(2)
C35 C34 H34 119.5
C34 C35 H35 121.0
C36 C35 C34 118(2)
C36 C35 H35 121.0
C31 C36 H36 118.6
C35 C36 C31 123(2)
C35 C36 H36 118.6
C37 P6 Au6 114.3(6)
C37 P6 C43 101.2(9)
C43 P6 Au6 115.6(6)
C49 P6 Au6 114.2(7)
C49 P6 C37 105.5(8)
C49 P6 C43 104.6(10)
C38 C37 P6 120.3(14)
C38 C37 C42 116.0(18)
C42 C37 P6 123.6(16)
C37 C38 H38 118.2
C37 C38 C39 123.6(18)
C39 C38 H38 118.2
C38 C39 H39 120.7
C40 C39 C38 119(2)
C40 C39 H39 120.7
C39 C40 H40 120.3
C39 C40 C41 119(2)
C41 C40 H40 120.3
C40 C41 H41 121.2
C40 C41 C42 117.7(18)
C42 C41 H41 121.2
C37 C42 C41 124(2)
C37 C42 H42 117.8
C41 C42 H42 117.8
C44 C43 P6 125.6(16)
C44 C43 C48 120.4(18)
C48 C43 P6 113.6(17)
C43 C44 H44 118.6
C43 C44 C45 123(2)
C45 C44 H44 118.5
C44 C45 H45 121.6
C44 C45 C46 117(2)
C46 C45 H45 121.6
C45 C46 H46 119.2
C47 C46 C45 122(2)
C47 C46 H46 119.2
C46 C47 H47 119.9
C46 C47 C48 120(2)
C48 C47 H47 119.8
C43 C48 H48 121.1
C47 C48 C43 118(2)
C47 C48 H48 121.1
C50 C49 P6 124.2(16)
C50 C49 C54 116.6(18)
C54 C49 P6 119.1(14)
C49 C50 H50 117.9
C49 C50 C51 124(2)
C51 C50 H50 118.0
C50 C51 H51 121.2
C52 C51 C50 118(2)
C52 C51 H51 121.2
C51 C52 H52 118.8
C51 C52 C53 122(2)
C53 C52 H52 118.8
C52 C53 H53 120.9
C54 C53 C52 118(2)
C54 C53 H53 121.0
C55 P7 Au7 113.6(6)
C55 P7 C61 102.9(8)
C55 P7 C67 108.2(9)
C61 P7 Au7 112.5(6)
C67 P7 Au7 117.6(6)
C67 P7 C61 100.3(8)
C49 C54 H54 119.5
C53 C54 C49 120.9(19)
C53 C54 H54 119.5
C56 C55 P7 118.6(14)
C56 C55 C60 118.4(19)
C60 C55 P7 122.7(17)
C55 C56 H56 116.9
C55 C56 C57 126(2)
C57 C56 H56 116.9
C56 C57 H57 122.4
C58 C57 C56 115(2)
C58 C57 H57 122.3
C57 C58 H58 120.5
C57 C58 C59 119.1(19)
C59 C58 H58 120.4
C58 C59 H59 119.9
C60 C59 C58 120(2)
C60 C59 H59 119.8
C55 C60 H60 119.8
C59 C60 C55 120(2)
C59 C60 H60 119.9
C62 C61 P7 119.5(13)
C66 C61 P7 119.9(14)
C66 C61 C62 120.6(17)
C61 C62 H62 121.0
C63 C62 C61 118.0(18)
C63 C62 H62 121.0
C62 C63 H63 119.1
C64 C63 C62 122(2)
C64 C63 H63 119.0
C63 C64 H64 120.0
C63 C64 C65 120(2)
C65 C64 H64 120.0
C64 C65 H65 119.8
C66 C65 C64 120(2)
C66 C65 H65 119.8
C61 C66 H66 120.6
C65 C66 C61 118.8(19)
C65 C66 H66 120.6
C68 C67 P7 116.8(14)
C72 C67 P7 122.0(17)
C72 C67 C68 121(2)
C67 C68 H68 121.1
C69 C68 C67 118(2)
C69 C68 H68 121.1
C68 C69 H69 120.2
C70 C69 C68 120(2)
C70 C69 H69 120.2
C69 C70 H70 119.3
C69 C70 C71 121(2)
C71 C70 H70 119.2
C70 C71 H71 121.0
C72 C71 C70 118(2)
C72 C71 H71 121.0
C73 P8 Au8 116.1(6)
C73 P8 C79 101.8(8)
C73 P8 C85 101.0(8)
C79 P8 Au8 114.8(7)
C85 P8 Au8 114.5(6)
C85 P8 C79 107.0(8)
C67 C72 H72 119.2
C71 C72 C67 122(2)
C71 C72 H72 119.2
C74 C73 P8 118.6(15)
C78 C73 P8 125.4(15)
C78 C73 C74 115.7(19)
C73 C74 H74 118.9
C73 C74 C75 122(2)
C75 C74 H74 118.9
C74 C75 H75 119.5
C76 C75 C74 121(2)
C76 C75 H75 119.4
C75 C76 H76 122.5
C75 C76 C77 115(2)
C77 C76 H76 122.4
C76 C77 H77 118.3
C76 C77 C78 123(2)
C78 C77 H77 118.3
C73 C78 C77 122(2)
C73 C78 H78 118.9
C77 C78 H78 118.9
C80 C79 P8 115.8(15)
C84 C79 P8 123.2(15)
C84 C79 C80 121.0(18)
C79 C80 H80 120.1
C81 C80 C79 120(2)
C81 C80 H80 120.1
C80 C81 H81 120.4
C80 C81 C82 119(2)
C82 C81 H81 120.4
C81 C82 H82 119.2
C83 C82 C81 122(2)
C83 C82 H82 119.1
C82 C83 H83 121.0
C82 C83 C84 118(2)
C84 C83 H83 121.0
C79 C84 C83 120(2)
C79 C84 H84 119.9
C83 C84 H84 119.9
C86 C85 P8 123.0(15)
C86 C85 C90 119.9(18)
C90 C85 P8 116.7(14)
C85 C86 H86 119.8
C85 C86 C87 120(2)
C87 C86 H86 119.8
C86 C87 H87 120.6
C88 C87 C86 119(2)
C88 C87 H87 120.6
C87 C88 H88 119.6
C89 C88 C87 121(2)
C89 C88 H88 119.5
C88 C89 H89 119.4
C88 C89 C90 121(2)
C90 C89 H89 119.3
C91 P9 Au9 114.2(7)
C97 P9 Au9 115.9(7)
C97 P9 C91 103.7(11)
C103 P9 Au9 114.3(6)
C103 P9 C91 105.4(10)
C103 P9 C97 101.8(9)
C85 C90 C89 119(2)
C85 C90 H90 120.6
C89 C90 H90 120.6
C92 C91 P9 119.7(19)
C92 C91 C96 121(2)
C96 C91 P9 119.6(19)
C91 C92 H92 121.2
C91 C92 C93 118(3)
C93 C92 H92 121.2
C92 C93 H93 120.8
C94 C93 C92 118(3)
C94 C93 H93 120.8
C93 C94 H94 118.9
C95 C94 C93 122(3)
C95 C94 H94 118.8
C94 C95 H95 120.0
C94 C95 C96 120(3)
C96 C95 H95 120.0
C91 C96 H96 119.8
C95 C96 C91 120(3)
C95 C96 H96 119.8
C98 C97 P9 117.4(18)
C98 C97 C102 117(2)
C102 C97 P9 124.9(19)
C97 C98 H98 117.8
C97 C98 C99 124(2)
C99 C98 H98 117.8
C98 C99 H99 122.1
C100 C99 C98 116(3)
C100 C99 H99 122.0
C99 C100 H100 118.7
C101 C100 C99 123(3)
C101 C100 H100 118.7
C100 C101 H101 119.9
C102 C101 C100 120(2)
C102 C101 H101 119.9
C97 C102 H102 120.1
C101 C102 C97 120(2)
C101 C102 H102 120.1
C104 C103 P9 119.3(14)
C104 C103 C108 119.9(18)
C108 C103 P9 120.9(15)
C103 C104 H104 119.6
C103 C104 C105 120.9(18)
C105 C104 H104 119.5
C104 C105 H105 120.2
C104 C105 C106 120(2)
C106 C105 H105 120.2
C105 C106 H106 120.2
C107 C106 C105 120(2)
C107 C106 H106 120.2
C106 C107 H107 119.3
C106 C107 C108 121.5(19)
C108 C107 H107 119.2
C109 P10 Au10 116.3(6)
C109 P10 C115 103.6(8)
C109 P10 C121 103.5(9)
C115 P10 Au10 112.3(6)
C121 P10 Au10 112.8(7)
C121 P10 C115 107.4(8)
C103 C108 C107 118.4(19)
C103 C108 H108 120.8
C107 C108 H108 120.8
C110 C109 P10 119.0(16)
C110 C109 C114 117(2)
C114 C109 P10 123.6(15)
C109 C110 H110 119.5
C109 C110 C111 121(2)
C111 C110 H110 119.5
C110 C111 H111 118.7
C110 C111 C112 123(2)
C112 C111 H111 118.7
C111 C112 H112 121.4
C111 C112 C113 117(2)
C113 C112 H112 121.3
C112 C113 H113 120.6
C114 C113 C112 119(2)
C114 C113 H113 120.6
C109 C114 H114 118.3
C113 C114 C109 123(2)
C113 C114 H114 118.3
C116 C115 P10 121.0(14)
C120 C115 P10 118.3(14)
C120 C115 C116 120.5(17)
C115 C116 H116 119.6
C115 C116 C117 120.8(18)
C117 C116 H116 119.6
C116 C117 H117 120.9
C118 C117 C116 118.3(19)
C118 C117 H117 120.9
C117 C118 H118 119.6
C117 C118 C119 121(2)
C119 C118 H118 119.7
C118 C119 H119 119.8
C120 C119 C118 120(2)
C120 C119 H119 119.8
C115 C120 C119 119.3(19)
C115 C120 H120 120.3
C119 C120 H120 120.4
C122 C121 P10 116.7(16)
C122 C121 C126 122.1(19)
C126 C121 P10 121.1(16)
C121 C122 H122 118.8
C121 C122 C123 122(2)
C123 C122 H122 118.8
C122 C123 H123 121.7
C122 C123 C124 117(3)
C124 C123 H123 121.5
C123 C124 H124 119.1
C123 C124 C125 122(3)
C125 C124 H124 118.9
C124 C125 H125 121.4
C126 C125 C124 117(3)
C126 C125 H125 121.3
C127 P11 Au11 116.5(6)
C133 P11 Au11 116.3(7)
C133 P11 C127 105.9(9)
C133 P11 C139 102.1(9)
C139 P11 Au11 112.5(6)
C139 P11 C127 101.7(9)
C121 C126 H126 120.3
C125 C126 C121 119(2)
C125 C126 H126 120.4
C128 C127 P11 116.3(15)
C132 C127 P11 121.9(17)
C132 C127 C128 122(2)
C127 C128 H128 121.0
C127 C128 C129 118(2)
C129 C128 H128 120.9
C128 C129 H129 119.4
C130 C129 C128 121(2)
C130 C129 H129 119.4
C129 C130 H130 120.7
C129 C130 C131 119(2)
C131 C130 H130 120.7
C130 C131 H131 119.6
C132 C131 C130 121(2)
C132 C131 H131 119.6
C127 C132 C131 119(2)
C127 C132 H132 120.4
C131 C132 H132 120.4
C134 C133 P11 115.6(14)
C138 C133 P11 124.9(17)
C138 C133 C134 119.4(18)
C133 C134 H134 121.1
C133 C134 C135 117.9(17)
C135 C134 H134 121.0
C134 C135 H135 119.3
C136 C135 C134 121(2)
C136 C135 H135 119.4
C135 C136 H136 121.1
C135 C136 C137 118(2)
C137 C136 H136 121.1
C136 C137 H137 119.0
C138 C137 C136 122(2)
C138 C137 H137 118.9
C133 C138 H138 119.4
C137 C138 C133 121(2)
C137 C138 H138 119.3
C140 C139 P11 119.8(15)
C140 C139 C144 119.7(17)
C144 C139 P11 120.3(14)
C139 C140 H140 120.3
C141 C140 C139 119.4(18)
C141 C140 H140 120.3
C140 C141 H141 119.3
C140 C141 C142 121.3(19)
C142 C141 H141 119.4
C141 C142 H142 119.7
C141 C142 C143 121(2)
C143 C142 H142 119.7
C142 C143 H143 120.4
C142 C143 C144 119.2(19)
C144 C143 H143 120.4
C139 C144 H144 120.1
C143 C144 C139 119.8(18)
C143 C144 H144 120.1
H50A C500 H50B 106.8
Cl50 C500 H50A 107.2
Cl50 C500 H50B 107.0
Cl51 C500 H50A 107.1
Cl51 C500 H50B 107.1
Cl51 C500 Cl50 121(3)

loop_
_geom_bond_atom_site_label_1
_geom_bond_atom_site_label_2
_geom_bond_distance
Au1 Au2 2.7075(9)
Au1 Au3 2.7199(9)
Au1 Au4 2.7312(10)
Au1 Au5 2.7067(10)
Au1 Au6 2.6919(9)
Au1 Au7 2.7055(9)
Au1 Au8 2.6511(10)
Au1 Au9 2.6436(9)
Au1 Au10 2.6814(9)
Au1 Au11 2.6906(9)
Au2 Au3 2.8870(9)
Au2 Au4 2.8816(9)
Au2 Au5 3.0334(10)
Au2 Au6 2.9810(10)
Au2 Au7 3.0243(10)
Au2 P2 2.270(5)
Au3 Au4 2.8445(10)
Au3 Au7 2.8904(10)
Au3 Au9 2.8942(10)
Au3 Cl3 2.353(5)
Au4 Au5 2.9065(10)
Au4 Au10 2.8586(10)
Au4 P4 2.286(5)
Au5 Au6 2.9470(10)
Au5 Au10 3.1479(10)
Au5 Au11 2.9447(11)
Au5 Cl5 2.361(5)
Au6 Au7 3.0043(10)
Au6 Au8 3.3647(10)
Au6 Au11 3.0735(10)
Au6 P6 2.298(5)
Au7 Au8 2.9545(10)
Au7 P7 2.312(5)
Au8 Au9 3.1274(10)
Au8 Au11 2.9026(10)
Au8 P8 2.297(6)
Au9 Au10 3.0465(10)
Au9 P9 2.300(5)
Au10 Au11 2.8637(10)
Au10 P10 2.297(5)
Au11 P11 2.298(4)
P2 C1 1.835(19)
P2 C7 1.83(2)
P2 C13 1.832(18)
C1 C2 1.35(3)
C1 C6 1.40(3)
C2 H2 0.9300
C2 C3 1.39(3)
C3 H3 0.9300
C3 C4 1.38(3)
C4 H4 0.9300
C4 C5 1.33(3)
C5 H5 0.9300
C5 C6 1.40(3)
C6 H6 0.9300
C7 C8 1.38(3)
C7 C12 1.37(2)
C8 H8 0.9300
C8 C9 1.37(3)
C9 H9 0.9300
C9 C10 1.43(3)
C10 H10 0.9300
C10 C11 1.35(3)
C11 H11 0.9300
C11 C12 1.40(3)
C12 H12 0.9300
C13 C14 1.37(2)
C13 C18 1.38(2)
C14 H14 0.9300
C14 C15 1.38(3)
C15 H15 0.9300
C15 C16 1.40(3)
C16 H16 0.9300
C16 C17 1.36(3)
C17 H17 0.9300
C17 C18 1.41(2)
C18 H18 0.9300
P4 C19 1.801(18)
P4 C25 1.842(17)
P4 C31 1.822(19)
C19 C20 1.35(2)
C19 C24 1.46(3)
C20 H20 0.9300
C20 C21 1.43(3)
C21 H21 0.9300
C21 C22 1.34(3)
C22 H22 0.9300
C22 C23 1.37(3)
C23 H23 0.9300
C23 C24 1.40(3)
C24 H24 0.9300
C25 C26 1.39(2)
C25 C30 1.35(3)
C26 H26 0.9300
C26 C27 1.42(3)
C27 H27 0.9300
C27 C28 1.32(3)
C28 H28 0.9300
C28 C29 1.35(3)
C29 H29 0.9300
C29 C30 1.40(3)
C30 H30 0.9300
C31 C32 1.32(3)
C31 C36 1.40(3)
C32 H32 0.9300
C32 C33 1.40(3)
C33 H33 0.9300
C33 C34 1.37(3)
C34 H34 0.9300
C34 C35 1.37(3)
C35 H35 0.9300
C35 C36 1.37(3)
C36 H36 0.9300
P6 C37 1.814(19)
P6 C43 1.832(19)
P6 C49 1.802(19)
C37 C38 1.35(2)
C37 C42 1.37(2)
C38 H38 0.9300
C38 C39 1.41(3)
C39 H39 0.9300
C39 C40 1.39(3)
C40 H40 0.9300
C40 C41 1.40(3)
C41 H41 0.9300
C41 C42 1.40(3)
C42 H42 0.9300
C43 C44 1.35(3)
C43 C48 1.39(3)
C44 H44 0.9300
C44 C45 1.36(3)
C45 H45 0.9300
C45 C46 1.37(4)
C46 H46 0.9300
C46 C47 1.37(4)
C47 H47 0.9300
C47 C48 1.38(3)
C48 H48 0.9300
C49 C50 1.37(3)
C49 C54 1.42(3)
C50 H50 0.9300
C50 C51 1.41(3)
C51 H51 0.9300
C51 C52 1.34(3)
C52 H52 0.9300
C52 C53 1.42(3)
C53 H53 0.9300
C53 C54 1.40(3)
P7 C55 1.825(19)
P7 C61 1.858(18)
P7 C67 1.83(2)
C54 H54 0.9300
C55 C56 1.30(3)
C55 C60 1.37(3)
C56 H56 0.9300
C56 C57 1.39(3)
C57 H57 0.9300
C57 C58 1.39(3)
C58 H58 0.9300
C58 C59 1.43(3)
C59 H59 0.9300
C59 C60 1.35(3)
C60 H60 0.9300
C61 C62 1.40(2)
C61 C66 1.38(2)
C62 H62 0.9300
C62 C63 1.37(3)
C63 H63 0.9300
C63 C64 1.35(3)
C64 H64 0.9300
C64 C65 1.38(3)
C65 H65 0.9300
C65 C66 1.37(3)
C66 H66 0.9300
C67 C68 1.42(3)
C67 C72 1.36(3)
C68 H68 0.9300
C68 C69 1.40(3)
C69 H69 0.9300
C69 C70 1.38(3)
C70 H70 0.9300
C70 C71 1.42(4)
C71 H71 0.9300
C71 C72 1.36(3)
P8 C73 1.792(19)
P8 C79 1.851(19)
P8 C85 1.836(18)
C72 H72 0.9300
C73 C74 1.41(3)
C73 C78 1.35(2)
C74 H74 0.9300
C74 C75 1.42(3)
C75 H75 0.9300
C75 C76 1.38(3)
C76 H76 0.9300
C76 C77 1.39(3)
C77 H77 0.9300
C77 C78 1.40(3)
C78 H78 0.9300
C79 C80 1.40(3)
C79 C84 1.38(3)
C80 H80 0.9300
C80 C81 1.37(3)
C81 H81 0.9300
C81 C82 1.44(3)
C82 H82 0.9300
C82 C83 1.36(3)
C83 H83 0.9300
C83 C84 1.42(3)
C84 H84 0.9300
C85 C86 1.34(3)
C85 C90 1.39(3)
C86 H86 0.9300
C86 C87 1.43(3)
C87 H87 0.9300
C87 C88 1.35(3)
C88 H88 0.9300
C88 C89 1.34(3)
C89 H89 0.9300
C89 C90 1.40(3)
P9 C91 1.82(2)
P9 C97 1.81(2)
P9 C103 1.810(19)
C90 H90 0.9300
C91 C92 1.41(3)
C91 C96 1.41(3)
C92 H92 0.9300
C92 C93 1.48(4)
C93 H93 0.9300
C93 C94 1.38(4)
C94 H94 0.9300
C94 C95 1.38(4)
C95 H95 0.9300
C95 C96 1.39(4)
C96 H96 0.9300
C97 C98 1.33(3)
C97 C102 1.42(3)
C98 H98 0.9300
C98 C99 1.40(3)
C99 H99 0.9300
C99 C100 1.36(3)
C100 H100 0.9300
C100 C101 1.36(4)
C101 H101 0.9300
C101 C102 1.35(3)
C102 H102 0.9300
C103 C104 1.38(3)
C103 C108 1.41(3)
C104 H104 0.9300
C104 C105 1.39(3)
C105 H105 0.9300
C105 C106 1.42(3)
C106 H106 0.9300
C106 C107 1.35(3)
C107 H107 0.9300
C107 C108 1.42(3)
P10 C109 1.82(2)
P10 C115 1.842(17)
P10 C121 1.823(18)
C108 H108 0.9300
C109 C110 1.35(2)
C109 C114 1.38(3)
C110 H110 0.9300
C110 C111 1.36(3)
C111 H111 0.9300
C111 C112 1.36(3)
C112 H112 0.9300
C112 C113 1.41(3)
C113 H113 0.9300
C113 C114 1.35(3)
C114 H114 0.9300
C115 C116 1.37(2)
C115 C120 1.37(2)
C116 H116 0.9300
C116 C117 1.41(3)
C117 H117 0.9300
C117 C118 1.36(3)
C118 H118 0.9300
C118 C119 1.39(3)
C119 H119 0.9300
C119 C120 1.38(3)
C120 H120 0.9300
C121 C122 1.31(3)
C121 C126 1.40(3)
C122 H122 0.9300
C122 C123 1.36(4)
C123 H123 0.9300
C123 C124 1.38(4)
C124 H124 0.9300
C124 C125 1.43(4)
C125 H125 0.9300
C125 C126 1.35(3)
P11 C127 1.87(2)
P11 C133 1.807(18)
P11 C139 1.818(18)
C126 H126 0.9300
C127 C128 1.39(3)
C127 C132 1.34(3)
C128 H128 0.9300
C128 C129 1.41(3)
C129 H129 0.9300
C129 C130 1.35(3)
C130 H130 0.9300
C130 C131 1.40(3)
C131 H131 0.9300
C131 C132 1.39(3)
C132 H132 0.9300
C133 C134 1.41(3)
C133 C138 1.37(3)
C134 H134 0.9300
C134 C135 1.45(3)
C135 H135 0.9300
C135 C136 1.38(3)
C136 H136 0.9300
C136 C137 1.40(3)
C137 H137 0.9300
C137 C138 1.37(3)
C138 H138 0.9300
C139 C140 1.38(2)
C139 C144 1.39(3)
C140 H140 0.9300
C140 C141 1.36(3)
C141 H141 0.9300
C141 C142 1.36(3)
C142 H142 0.9300
C142 C143 1.37(3)
C143 H143 0.9300
C143 C144 1.39(3)
C144 H144 0.9300
C500 H50A 0.9700
C500 H50B 0.9700
C500 Cl50 1.59(5)
C500 Cl51 1.53(5)
